data_4082908
loop_
_publ_author_name
'Durka, Krzysztof'
'Luli\'nski, Sergiusz'
'Serwatowski, Janusz'
'Wo\'zniak, Krzysztof'

_publ_section_title
;
 Influence of Fluorination and Boronic Group Synergy on the Acidity and
 Structural Behavior ofo-Phenylenediboronic Acids
;
_journal_issue 7
_journal_name_full Organometallics
_journal_page_first 1608
_journal_paper_doi 10.1021/om401146p
_journal_volume 33
_journal_year 2014
_chemical_formula_moiety 'C6 H10 B2 F4 O7'
_chemical_formula_sum 'C6 H10 B2 F4 O7'
_chemical_formula_weight 291.76
_chemical_name_systematic
;
 tetrafluorophenylene-1,2-diboronic acid
;
_space_group_crystal_system triclinic
_space_group_IT_number 2
_space_group_name_Hall '-P 1'
_space_group_name_H-M_alt 'P -1'
_symmetry_space_group_name_Hall '-P 1'
_symmetry_space_group_name_H-M 'P -1'
_atom_sites_solution_hydrogens difmap
_audit_creation_method SHELXL-2013
_cell_angle_alpha 108.890(4)
_cell_angle_beta 93.462(4)
_cell_angle_gamma 99.729(4)
_cell_formula_units_Z 2
_cell_length_a 4.4056(2)
_cell_length_b 10.5551(4)
_cell_length_c 14.0461(7)
_cell_measurement_reflns_used 8537
_cell_measurement_temperature 100(1)
_cell_measurement_theta_max 32.0891
_cell_measurement_theta_min 2.0770
_cell_volume 604.44(5)
_computing_cell_refinement
;
CrysAlisPro, Agilent Technologies,
Version 1.171.35.19 (release 27-10-2011 CrysAlis171 .NET)
(compiled Oct 27 2011,15:02:11)
;
_computing_data_collection
;
CrysAlisPro, Agilent Technologies,
Version 1.171.35.19 (release 27-10-2011 CrysAlis171 .NET)
(compiled Oct 27 2011,15:02:11)
;
_computing_data_reduction
;
CrysAlisPro, Agilent Technologies,
Version 1.171.35.19 (release 27-10-2011 CrysAlis171 .NET)
(compiled Oct 27 2011,15:02:11)
;
_diffrn_ambient_temperature 100(1)
_diffrn_measured_fraction_theta_full 1.000
_diffrn_measured_fraction_theta_max 0.950
_diffrn_radiation_type MoK\a
_diffrn_radiation_wavelength 0.71073
_diffrn_reflns_av_R_equivalents 0.0256
_diffrn_reflns_av_unetI/netI 0.0235
_diffrn_reflns_Laue_measured_fraction_full 1.000
_diffrn_reflns_Laue_measured_fraction_max 0.950
_diffrn_reflns_limit_h_max 6
_diffrn_reflns_limit_h_min -6
_diffrn_reflns_limit_k_max 15
_diffrn_reflns_limit_k_min -15
_diffrn_reflns_limit_l_max 20
_diffrn_reflns_limit_l_min -20
_diffrn_reflns_number 19168
_diffrn_reflns_point_group_measured_fraction_full 1.000
_diffrn_reflns_point_group_measured_fraction_max 0.950
_diffrn_reflns_theta_full 25.242
_diffrn_reflns_theta_max 32.162
_diffrn_reflns_theta_min 2.081
_exptl_absorpt_coefficient_mu 0.173
_exptl_absorpt_correction_T_max 1.00000
_exptl_absorpt_correction_T_min 0.98493
_exptl_absorpt_correction_type multi-scan
_exptl_absorpt_process_details
;
CrysAlisPro, Agilent Technologies,
Version 1.171.35.19 (release 27-10-2011 CrysAlis171 .NET)
(compiled Oct 27 2011,15:02:11)
Empirical absorption correction using spherical harmonics,
 implemented in SCALE3 ABSPACK scaling algorithm.
;
_exptl_crystal_colour colourless
_exptl_crystal_density_diffrn 1.603
_exptl_crystal_description unspecified
_exptl_crystal_F_000 296
_exptl_crystal_size_max 0.13
_exptl_crystal_size_mid 0.11
_exptl_crystal_size_min 0.09
_refine_diff_density_max 0.457
_refine_diff_density_min -0.231
_refine_diff_density_rms 0.053
_refine_ls_extinction_method none
_refine_ls_goodness_of_fit_ref 1.036
_refine_ls_hydrogen_treatment refxyz
_refine_ls_matrix_type full
_refine_ls_number_parameters 205
_refine_ls_number_reflns 4043
_refine_ls_number_restraints 3
_refine_ls_restrained_S_all 1.036
_refine_ls_R_factor_all 0.0499
_refine_ls_R_factor_gt 0.0350
_refine_ls_shift/su_max 0.000
_refine_ls_shift/su_mean 0.000
_refine_ls_structure_factor_coef Fsqd
_refine_ls_weighting_details 'w=1/[\s^2^(Fo^2^)+(0.0465P)^2^+0.1385P] where P=(Fo^2^+2Fc^2^)/3'
_refine_ls_weighting_scheme calc
_refine_ls_wR_factor_gt 0.0856
_refine_ls_wR_factor_ref 0.0933
_reflns_Friedel_coverage 0.000
_reflns_number_gt 3216
_reflns_number_total 4043
_reflns_threshold_expression 'I > 2\s(I)'
_cod_data_source_file om401146p_si_002.cif
_cod_data_source_block 5a
_cod_depositor_comments 'Adding full bibliography for 4082908.cif.'
_cod_database_code 4082908
_shelx_space_group_comment
;
The symmetry employed for this shelxl refinement is uniquely defined
by the following loop, which should always be used as a source of
symmetry information in preference to the above space-group names.
They are only intended as comments.
;
_shelxl_version_number 2013-4

loop_
_space_group_symop_operation_xyz
'x, y, z'
'-x, -y, -z'

loop_
_atom_site_label
_atom_site_type_symbol
_atom_site_fract_x
_atom_site_fract_y
_atom_site_fract_z
_atom_site_U_iso_or_equiv
_atom_site_adp_type
_atom_site_occupancy
_atom_site_site_symmetry_order
_atom_site_calc_flag
_atom_site_refinement_flags_posn
_atom_site_refinement_flags_adp
_atom_site_refinement_flags_occupancy
O6 O 0.67011(18) 0.41467(8) 0.23892(6) 0.01623(15) Uani 1 1 d . . .
O7 O 0.7543(3) 0.53223(12) 0.45205(8) 0.0407(3) Uani 1 1 d D . .
H4 H 0.280(5) -0.364(2) 0.1126(15) 0.049 Uiso 1 1 d . U .
H6A H 0.625(5) 0.332(2) 0.2172(15) 0.049 Uiso 1 1 d . U .
H6B H 0.686(5) 0.440(2) 0.3020(16) 0.049 Uiso 1 1 d . U .
H7A H 0.795(5) 0.6174(15) 0.4660(15) 0.049 Uiso 1 1 d D U .
H7B H 0.593(7) 0.512(4) 0.480(3) 0.049 Uiso 0.5 1 d D U P
H7C H 0.923(7) 0.524(4) 0.483(3) 0.049 Uiso 0.5 1 d D U P
H3A H -0.154(5) -0.347(2) -0.0287(17) 0.061 Uiso 1 1 d . U .
H3B H -0.370(5) -0.288(2) 0.0568(16) 0.061 Uiso 1 1 d . U .
H5A H 0.020(5) 0.461(2) 0.1787(16) 0.061 Uiso 1 1 d . U .
H5B H 0.331(5) 0.469(2) 0.1836(17) 0.061 Uiso 1 1 d . U .
H1 H 0.562(5) 0.134(2) 0.0652(17) 0.061 Uiso 1 1 d . U .
C1 C 0.1557(2) 0.01951(10) 0.22425(7) 0.01333(18) Uani 1 1 d . . .
C2 C 0.0464(2) -0.12092(10) 0.20671(7) 0.01151(17) Uani 1 1 d . . .
C3 C -0.1141(2) -0.15776(10) 0.27812(8) 0.01388(18) Uani 1 1 d . . .
C4 C -0.1804(3) -0.06043(11) 0.36330(8) 0.0182(2) Uani 1 1 d . . .
C5 C -0.0770(3) 0.07717(11) 0.37930(8) 0.0200(2) Uani 1 1 d . . .
C6 C 0.0940(3) 0.11576(10) 0.31011(8) 0.0181(2) Uani 1 1 d . . .
B1 B 0.3249(3) 0.02859(11) 0.13063(8) 0.01258(19) Uani 1 1 d . . .
B2 B 0.1284(2) -0.20775(11) 0.09590(8) 0.01100(19) Uani 1 1 d . . .
O1 O 0.48543(19) 0.14383(7) 0.12066(6) 0.01720(16) Uani 1 1 d . . .
O2 O 0.29225(16) -0.09946(7) 0.05990(5) 0.01227(14) Uani 1 1 d . . .
O3 O -0.16619(16) -0.28138(8) 0.02809(6) 0.01449(15) Uani 1 1 d . . .
O4 O 0.33395(16) -0.30346(7) 0.09064(6) 0.01428(15) Uani 1 1 d . . .
O5 O 0.17891(18) 0.47622(7) 0.14817(6) 0.01458(15) Uani 1 1 d . . .
F1 F -0.21765(15) -0.29082(6) 0.26711(5) 0.01918(14) Uani 1 1 d . . .
F2 F -0.34622(18) -0.09797(7) 0.43040(5) 0.02822(18) Uani 1 1 d . . .
F3 F -0.1437(2) 0.17205(7) 0.46183(6) 0.03206(19) Uani 1 1 d . . .
F4 F 0.19395(19) 0.25175(7) 0.32982(6) 0.02901(18) Uani 1 1 d . . .

loop_
_atom_site_aniso_label
_atom_site_aniso_U_11
_atom_site_aniso_U_22
_atom_site_aniso_U_33
_atom_site_aniso_U_23
_atom_site_aniso_U_13
_atom_site_aniso_U_12
O6 0.0189(4) 0.0123(3) 0.0166(4) 0.0044(3) 0.0035(3) 0.0009(3)
O7 0.0452(6) 0.0361(6) 0.0239(5) -0.0041(4) 0.0076(4) -0.0104(5)
C1 0.0149(4) 0.0118(4) 0.0119(4) 0.0027(3) 0.0045(3) 0.0007(3)
C2 0.0111(4) 0.0119(4) 0.0111(4) 0.0040(3) 0.0024(3) 0.0007(3)
C3 0.0149(4) 0.0121(4) 0.0143(4) 0.0053(3) 0.0033(3) -0.0003(3)
C4 0.0205(5) 0.0205(5) 0.0129(4) 0.0058(4) 0.0078(4) 0.0001(4)
C5 0.0268(5) 0.0164(5) 0.0128(5) -0.0005(4) 0.0100(4) 0.0017(4)
C6 0.0234(5) 0.0119(4) 0.0164(5) 0.0023(4) 0.0076(4) -0.0002(4)
B1 0.0148(5) 0.0115(4) 0.0116(5) 0.0043(4) 0.0041(4) 0.0017(4)
B2 0.0109(4) 0.0107(4) 0.0115(4) 0.0039(4) 0.0034(3) 0.0014(3)
O1 0.0258(4) 0.0109(3) 0.0136(3) 0.0033(3) 0.0085(3) -0.0001(3)
O2 0.0156(3) 0.0097(3) 0.0117(3) 0.0038(2) 0.0059(2) 0.0012(2)
O3 0.0094(3) 0.0168(3) 0.0135(3) 0.0003(3) 0.0029(2) 0.0016(2)
O4 0.0112(3) 0.0139(3) 0.0215(4) 0.0095(3) 0.0067(3) 0.0039(2)
O5 0.0139(3) 0.0150(3) 0.0150(3) 0.0053(3) 0.0035(3) 0.0023(3)
F1 0.0246(3) 0.0132(3) 0.0196(3) 0.0072(2) 0.0074(2) -0.0013(2)
F2 0.0373(4) 0.0266(4) 0.0193(3) 0.0070(3) 0.0191(3) -0.0012(3)
F3 0.0480(5) 0.0200(3) 0.0215(4) -0.0029(3) 0.0229(3) 0.0021(3)
F4 0.0462(5) 0.0105(3) 0.0255(4) 0.0003(3) 0.0187(3) -0.0009(3)

loop_
_atom_type_symbol
_atom_type_description
_atom_type_scat_dispersion_real
_atom_type_scat_dispersion_imag
_atom_type_scat_source
C C 0.0033 0.0016 'International Tables Vol C Tables 4.2.6.8 and 6.1.1.4'
H H 0.0000 0.0000 'International Tables Vol C Tables 4.2.6.8 and 6.1.1.4'
B B 0.0013 0.0007 'International Tables Vol C Tables 4.2.6.8 and 6.1.1.4'
O O 0.0106 0.0060 'International Tables Vol C Tables 4.2.6.8 and 6.1.1.4'
F F 0.0171 0.0103 'International Tables Vol C Tables 4.2.6.8 and 6.1.1.4'

loop_
_geom_angle_atom_site_label_1
_geom_angle_atom_site_label_2
_geom_angle_atom_site_label_3
_geom_angle
H6A O6 H6B 107.9(19)
H7A O7 H7B 108(3)
H7A O7 H7C 98(3)
H7B O7 H7C 112(4)
C6 C1 C2 119.76(9)
C6 C1 B1 133.65(9)
C2 C1 B1 106.55(8)
C3 C2 C1 118.48(9)
C3 C2 B2 133.05(8)
C1 C2 B2 108.35(8)
F1 C3 C2 121.35(9)
F1 C3 C4 117.21(8)
C2 C3 C4 121.43(9)
F2 C4 C3 120.70(9)
F2 C4 C5 119.51(9)
C3 C4 C5 119.80(9)
F3 C5 C6 120.72(9)
F3 C5 C4 119.82(9)
C6 C5 C4 119.46(9)
F4 C6 C1 121.71(9)
F4 C6 C5 117.28(9)
C1 C6 C5 121.01(9)
O1 B1 O2 124.23(9)
O1 B1 C1 125.93(9)
O2 B1 C1 109.82(8)
O4 B2 O2 106.68(7)
O4 B2 O3 109.00(8)
O2 B2 O3 110.28(8)
O4 B2 C2 118.39(8)
O2 B2 C2 103.03(7)
O3 B2 C2 109.16(8)
B1 O1 H1 115.8(14)
B1 O2 B2 112.06(7)
B2 O3 H3A 117.7(14)
B2 O3 H3B 120.5(12)
H3A O3 H3B 116.6(18)
B2 O4 H4 116.9(14)
H5A O5 H5B 105(2)

loop_
_geom_bond_atom_site_label_1
_geom_bond_atom_site_label_2
_geom_bond_distance
O6 H6A 0.81(2)
O6 H6B 0.83(2)
O7 H7A 0.840(15)
O7 H7B 0.865(18)
O7 H7C 0.866(18)
C1 C6 1.3783(14)
C1 C2 1.4133(13)
C1 B1 1.5715(14)
C2 C3 1.3794(13)
C2 B2 1.6276(14)
C3 F1 1.3561(11)
C3 C4 1.3856(14)
C4 F2 1.3438(11)
C4 C5 1.3857(15)
C5 F3 1.3498(12)
C5 C6 1.3853(14)
C6 F4 1.3583(12)
B1 O1 1.3532(12)
B1 O2 1.3719(13)
B2 O4 1.4543(13)
B2 O2 1.4909(12)
B2 O3 1.4919(13)
O1 H1 0.85(2)
O3 H3A 0.88(2)
O3 H3B 1.01(2)
O4 H4 0.80(2)
O5 H5A 0.86(2)
O5 H5B 0.84(2)

loop_
_geom_torsion_atom_site_label_1
_geom_torsion_atom_site_label_2
_geom_torsion_atom_site_label_3
_geom_torsion_atom_site_label_4
_geom_torsion
C6 C1 C2 C3 -1.52(15)
B1 C1 C2 C3 -179.68(9)
C6 C1 C2 B2 175.14(9)
B1 C1 C2 B2 -3.02(11)
C1 C2 C3 F1 -178.19(9)
B2 C2 C3 F1 6.15(17)
C1 C2 C3 C4 2.80(15)
B2 C2 C3 C4 -172.86(10)
F1 C3 C4 F2 -1.35(16)
C2 C3 C4 F2 177.70(10)
F1 C3 C4 C5 179.14(10)
C2 C3 C4 C5 -1.81(17)
F2 C4 C5 F3 -0.06(17)
C3 C4 C5 F3 179.45(10)
F2 C4 C5 C6 179.97(11)
C3 C4 C5 C6 -0.51(18)
C2 C1 C6 F4 -179.85(10)
B1 C1 C6 F4 -2.3(2)
C2 C1 C6 C5 -0.74(17)
B1 C1 C6 C5 176.82(11)
F3 C5 C6 F4 0.95(18)
C4 C5 C6 F4 -179.09(10)
F3 C5 C6 C1 -178.19(11)
C4 C5 C6 C1 1.77(18)
C6 C1 B1 O1 8.0(2)
C2 C1 B1 O1 -174.22(10)
C6 C1 B1 O2 -173.32(11)
C2 C1 B1 O2 4.48(12)
C3 C2 B2 O4 -65.78(14)
C1 C2 B2 O4 118.23(9)
C3 C2 B2 O2 176.83(10)
C1 C2 B2 O2 0.85(10)
C3 C2 B2 O3 59.63(14)
C1 C2 B2 O3 -116.35(9)
O1 B1 O2 B2 174.69(10)
C1 B1 O2 B2 -4.04(11)
O4 B2 O2 B1 -123.29(9)
O3 B2 O2 B1 118.48(9)
C2 B2 O2 B1 2.08(10)
